data_7050810
loop_
_publ_author_name
'Tanaka, Koichi'
'Asami, Masaya'
'Scott, Janet L.'

_publ_section_title
;
 A novel chromogenic host compound that shows sensitive color change
 upon inclusion crystallization
;
_journal_coden_ASTM JCSDAA
_journal_issue 4
_journal_name_full 'New Journal of Chemistry'
_journal_page_first 378
_journal_page_last 380
_journal_paper_doi 10.1039/b111359c
_journal_volume 26
_journal_year 2002
_chemical_formula_moiety 'C42 H30 O2 . 2(C3 H7 N O)'
_chemical_formula_sum 'C48 H44 N4 O4'
_chemical_formula_weight 740.87
_chemical_name_systematic
; 
3-{4-[4-(3-hydroxy-3,3-diphenyl-prop-1-ynyl)-phenylazo]-phenyl}-1,1-diphenyl-
prop-2-yn-1-ol DMF solvate
;
_space_group_IT_number 2
_symmetry_cell_setting triclinic
_symmetry_space_group_name_Hall '-P 1'
_symmetry_space_group_name_H-M 'P -1'
_atom_sites_solution_hydrogens geom
_atom_sites_solution_primary direct
_atom_sites_solution_secondary difmap
_audit_creation_method SHELXL-97
_cell_angle_alpha 102.6980(10)
_cell_angle_beta 93.4710(10)
_cell_angle_gamma 97.4730(10)
_cell_formula_units_Z 2
_cell_length_a 8.83450(10)
_cell_length_b 12.12230(10)
_cell_length_c 19.11560(10)
_cell_measurement_temperature 123(2)
_cell_volume 1971.72(3)
_computing_structure_refinement 'SHELXL-97 (Sheldrick, 1997)'
_computing_structure_solution 'SHELXS-97 (Sheldrick, 1990)'
_diffrn_ambient_temperature 123(2)
_diffrn_measured_fraction_theta_full 0.965
_diffrn_measured_fraction_theta_max 0.965
_diffrn_measurement_device_type 'Enraf Nonius Kappa CCD'
_diffrn_measurement_method 'phi and omega scans'
_diffrn_radiation_monochromator graphite
_diffrn_radiation_source 'fine-focus sealed tube'
_diffrn_radiation_type MoK\a
_diffrn_radiation_wavelength 0.71073
_diffrn_reflns_av_R_equivalents 0.0454
_diffrn_reflns_av_sigmaI/netI 0.0875
_diffrn_reflns_limit_h_max 11
_diffrn_reflns_limit_h_min -11
_diffrn_reflns_limit_k_max 16
_diffrn_reflns_limit_k_min -14
_diffrn_reflns_limit_l_max 23
_diffrn_reflns_limit_l_min -25
_diffrn_reflns_number 19898
_diffrn_reflns_theta_full 28.35
_diffrn_reflns_theta_max 28.35
_diffrn_reflns_theta_min 2.19
_exptl_absorpt_coefficient_mu 0.080
_exptl_absorpt_correction_type none
_exptl_crystal_colour 'dichroic red / orange'
_exptl_crystal_density_diffrn 1.248
_exptl_crystal_density_method 'not measured'
_exptl_crystal_description 'tabular crystals'
_exptl_crystal_F_000 784
_exptl_crystal_size_max .4
_exptl_crystal_size_mid .3
_exptl_crystal_size_min .3
_refine_diff_density_max 0.297
_refine_diff_density_min -0.294
_refine_diff_density_rms 0.054
_refine_ls_extinction_method none
_refine_ls_goodness_of_fit_ref 1.026
_refine_ls_hydrogen_treatment mixed
_refine_ls_matrix_type full
_refine_ls_number_parameters 520
_refine_ls_number_reflns 9498
_refine_ls_number_restraints 0
_refine_ls_restrained_S_all 1.026
_refine_ls_R_factor_all 0.1061
_refine_ls_R_factor_gt 0.0584
_refine_ls_shift/su_max 0.000
_refine_ls_shift/su_mean 0.000
_refine_ls_structure_factor_coef Fsqd
_refine_ls_weighting_details 'calc w=1/[\s^2^(Fo^2^)+(0.0453P)^2^+0.7368P] where P=(Fo^2^+2Fc^2^)/3'
_refine_ls_weighting_scheme calc
_refine_ls_wR_factor_gt 0.1241
_refine_ls_wR_factor_ref 0.1414
_reflns_number_gt 6076
_reflns_number_total 9498
_reflns_threshold_expression &gt;2sigma(I)
_cod_data_source_file b111359c.txt
_cod_data_source_block compound_2
_cod_depositor_comments
;
The following automatic conversions were performed:
'_symmetry_cell_setting' value 'Triclinic' changed to 'triclinic'
according to '/home/saulius/struct/CIF-dictionaries/cif_core.dic'
dictionary named 'cif_core.dic' version 2.4.1 from 2010-06-29.

Automatic conversion script
Id: cif_fix_enum 1527 2010-12-29 10:47:43Z saulius 
;
_cod_original_sg_symbol_H-M P-1
_cod_database_code 7050810

loop_
_symmetry_equiv_pos_as_xyz
'x, y, z'
'-x, -y, -z'

loop_
_atom_site_label
_atom_site_type_symbol
_atom_site_fract_x
_atom_site_fract_y
_atom_site_fract_z
_atom_site_U_iso_or_equiv
_atom_site_adp_type
_atom_site_occupancy
_atom_site_symmetry_multiplicity
_atom_site_calc_flag
_atom_site_refinement_flags
_atom_site_disorder_assembly
_atom_site_disorder_group
O1' O 0.06525(15) 0.97013(11) 0.11830(7) 0.0245(3) Uani 1 1 d . . .
O1 O -0.46478(16) 1.55674(12) 0.75434(7) 0.0263(3) Uani 1 1 d . . .
N1 N -0.01027(17) 1.03705(13) 0.48232(9) 0.0234(3) Uani 1 1 d . . .
N1' N -0.51289(18) 1.02153(14) 0.47356(8) 0.0257(4) Uani 1 1 d . . .
C8 C -0.4138(2) 1.45636(16) 0.63855(10) 0.0237(4) Uani 1 1 d . . .
C7 C -0.3490(2) 1.38188(16) 0.60745(10) 0.0239(4) Uani 1 1 d . . .
C9 C -0.4767(2) 1.55670(15) 0.67961(10) 0.0209(4) Uani 1 1 d . . .
C20' C -0.0986(2) 0.79133(15) 0.05957(10) 0.0211(4) Uani 1 1 d . . .
C10' C 0.1479(2) 0.80206(15) 0.13866(10) 0.0217(4) Uani 1 1 d . . .
C7' C -0.1620(2) 0.88972(16) 0.23959(10) 0.0236(4) Uani 1 1 d . . .
C4' C -0.2566(2) 0.91717(16) 0.29811(10) 0.0233(4) Uani 1 1 d . . .
C1 C -0.0925(2) 1.12363(15) 0.51745(10) 0.0211(4) Uani 1 1 d . . .
C9' C 0.0056(2) 0.85876(15) 0.12637(10) 0.0206(4) Uani 1 1 d . . .
C20 C -0.6447(2) 1.55703(16) 0.65346(10) 0.0217(4) Uani 1 1 d . . .
C3 C -0.2317(2) 1.27684(16) 0.50340(10) 0.0242(4) Uani 1 1 d . . .
H3 H -0.2696 1.3227 0.4739 0.029 Uiso 1 1 calc R . .
C5 C -0.2062(2) 1.22570(16) 0.61811(11) 0.0274(4) Uani 1 1 d . . .
H5 H -0.2256 1.2379 0.6674 0.033 Uiso 1 1 calc R . .
C2' C -0.3629(2) 0.87950(17) 0.40562(10) 0.0254(4) Uani 1 1 d . . .
H2' H -0.3753 0.8333 0.4397 0.031 Uiso 1 1 calc R . .
C6 C -0.1218(2) 1.14131(16) 0.58950(11) 0.0279(4) Uani 1 1 d . . .
H6 H -0.0837 1.0954 0.6189 0.033 Uiso 1 1 calc R . .
C10 C -0.3737(2) 1.66367(15) 0.67037(10) 0.0214(4) Uani 1 1 d . . .
C8' C -0.0845(2) 0.87130(16) 0.19044(10) 0.0235(4) Uani 1 1 d . . .
C4 C -0.2637(2) 1.29362(15) 0.57517(10) 0.0224(4) Uani 1 1 d . . .
C21' C -0.0780(2) 0.81818(17) -0.00685(10) 0.0283(4) Uani 1 1 d . . .
H21' H -0.0044 0.8812 -0.0097 0.034 Uiso 1 1 calc R . .
C3' C -0.2775(2) 0.84886(17) 0.34795(10) 0.0259(4) Uani 1 1 d . . .
H3' H -0.2326 0.7807 0.3422 0.031 Uiso 1 1 calc R . .
C14 C -0.2006(2) 1.83757(17) 0.72015(12) 0.0346(5) Uani 1 1 d . . .
H14 H -0.1499 1.8922 0.7610 0.042 Uiso 1 1 calc R . .
C1' C -0.4308(2) 0.97907(16) 0.41344(10) 0.0242(4) Uani 1 1 d . . .
C11' C 0.2349(2) 0.83540(17) 0.20451(10) 0.0255(4) Uani 1 1 d . . .
H11' H 0.2008 0.8879 0.2428 0.031 Uiso 1 1 calc R . .
C2 C -0.1447(2) 1.19336(15) 0.47508(10) 0.0232(4) Uani 1 1 d . . .
H2 H -0.1205 1.1836 0.4266 0.028 Uiso 1 1 calc R . .
C15 C -0.2994(2) 1.74410(16) 0.72953(11) 0.0280(4) Uani 1 1 d . . .
H15 H -0.3161 1.7353 0.7767 0.034 Uiso 1 1 calc R . .
C6' C -0.4187(2) 1.04345(17) 0.36210(10) 0.0277(4) Uani 1 1 d . . .
H6' H -0.4709 1.1079 0.3658 0.033 Uiso 1 1 calc R . .
C11 C -0.3502(2) 1.67950(17) 0.60136(11) 0.0270(4) Uani 1 1 d . . .
H11 H -0.4021 1.6260 0.5603 0.032 Uiso 1 1 calc R . .
C5' C -0.3301(2) 1.01389(17) 0.30522(10) 0.0273(4) Uani 1 1 d . . .
H5' H -0.3195 1.0597 0.2709 0.033 Uiso 1 1 calc R . .
C25' C -0.2077(2) 0.69986(16) 0.06308(11) 0.0281(4) Uani 1 1 d . . .
H25' H -0.2241 0.6814 0.1081 0.034 Uiso 1 1 calc R . .
C12 C -0.2520(2) 1.77248(17) 0.59272(12) 0.0313(5) Uani 1 1 d . . .
H12 H -0.2364 1.7825 0.5456 0.038 Uiso 1 1 calc R . .
C15' C 0.1996(2) 0.72569(17) 0.08324(11) 0.0299(5) Uani 1 1 d . . .
H15' H 0.1411 0.7012 0.0378 0.036 Uiso 1 1 calc R . .
C13 C -0.1754(2) 1.85175(17) 0.65203(12) 0.0323(5) Uani 1 1 d . . .
H13 H -0.1065 1.9151 0.6457 0.039 Uiso 1 1 calc R . .
C21 C -0.7184(2) 1.64626(17) 0.68782(11) 0.0299(5) Uani 1 1 d . . .
H21 H -0.6628 1.7068 0.7242 0.036 Uiso 1 1 calc R . .
C25 C -0.7265(2) 1.47033(17) 0.60002(11) 0.0281(4) Uani 1 1 d . . .
H25 H -0.6772 1.4096 0.5760 0.034 Uiso 1 1 calc R . .
C23' C -0.2708(2) 0.66161(19) -0.06513(12) 0.0367(5) Uani 1 1 d . . .
H23' H -0.3285 0.6167 -0.1077 0.044 Uiso 1 1 calc R . .
C12' C 0.3710(2) 0.79355(18) 0.21553(12) 0.0308(5) Uani 1 1 d . . .
H12' H 0.4284 0.8165 0.2613 0.037 Uiso 1 1 calc R . .
C13' C 0.4233(2) 0.71815(18) 0.15981(12) 0.0336(5) Uani 1 1 d . . .
H13' H 0.5171 0.6900 0.1669 0.040 Uiso 1 1 calc R . .
C22' C -0.1640(2) 0.75367(19) -0.06847(11) 0.0349(5) Uani 1 1 d . . .
H22' H -0.1496 0.7728 -0.1134 0.042 Uiso 1 1 calc R . .
C14' C 0.3377(2) 0.68475(19) 0.09433(12) 0.0365(5) Uani 1 1 d . . .
H14' H 0.3729 0.6331 0.0560 0.044 Uiso 1 1 calc R . .
C24' C -0.2934(2) 0.63518(19) 0.00042(12) 0.0356(5) Uani 1 1 d . . .
H24' H -0.3678 0.5724 0.0029 0.043 Uiso 1 1 calc R . .
C24 C -0.8814(2) 1.4717(2) 0.58121(13) 0.0379(5) Uani 1 1 d . . .
H24 H -0.9370 1.4120 0.5444 0.046 Uiso 1 1 calc R . .
C22 C -0.8723(2) 1.6469(2) 0.66911(13) 0.0371(5) Uani 1 1 d . . .
H22 H -0.9221 1.7076 0.6929 0.044 Uiso 1 1 calc R . .
C23 C -0.9537(2) 1.5594(2) 0.61589(13) 0.0414(6) Uani 1 1 d . . .
H23 H -1.0593 1.5598 0.6033 0.050 Uiso 1 1 calc R . .
H1O H -0.541(3) 1.507(2) 0.7640(13) 0.045(7) Uiso 1 1 d . . .
H1'O H -0.017(3) 1.008(2) 0.1150(14) 0.057(8) Uiso 1 1 d . . .
O1B O 0.82496(16) 0.08435(13) 0.10873(10) 0.0453(4) Uani 1 1 d . . .
N1B N 0.56756(19) 0.08052(16) 0.09658(11) 0.0392(5) Uani 1 1 d . . .
C1B C 0.6935(2) 0.03662(19) 0.10877(12) 0.0351(5) Uani 1 1 d . . .
H1B H 0.6813 -0.0376 0.1183 0.042 Uiso 1 1 calc R . .
C2B C 0.4150(2) 0.0223(2) 0.10123(14) 0.0446(6) Uani 1 1 d . . .
H2B1 H 0.4223 -0.0544 0.1085 0.067 Uiso 1 1 calc R . .
H2B2 H 0.3509 0.0162 0.0565 0.067 Uiso 1 1 calc R . .
H2B3 H 0.3689 0.0659 0.1418 0.067 Uiso 1 1 calc R . .
C3B C 0.5783(3) 0.1932(2) 0.0809(2) 0.0695(10) Uani 1 1 d . . .
H3B1 H 0.5588 0.2489 0.1238 0.104 Uiso 1 1 calc R . .
H3B2 H 0.5021 0.1915 0.0411 0.104 Uiso 1 1 calc R . .
H3B3 H 0.6812 0.2151 0.0674 0.104 Uiso 1 1 calc R . .
C1A C -0.8455(3) 1.4311(2) 0.77179(14) 0.0430(6) Uani 1 1 d . A 1
H1A H -0.8814 1.3921 0.7237 0.052 Uiso 1 1 calc R A 1
C2A C -1.0983(2) 1.4853(2) 0.78188(12) 0.0362(5) Uani 1 1 d . A 1
H2A1 H -1.1147 1.4400 0.7321 0.054 Uiso 1 1 calc R A 1
H2A2 H -1.1144 1.5641 0.7829 0.054 Uiso 1 1 calc R A 1
H2A3 H -1.1710 1.4521 0.8111 0.054 Uiso 1 1 calc R A 1
C3A C -0.8998(4) 1.5491(2) 0.88462(17) 0.0740(10) Uani 1 1 d . A 1
H3A1 H -0.9674 1.5183 0.9168 0.111 Uiso 1 1 calc R A 1
H3A2 H -0.9097 1.6297 0.8882 0.111 Uiso 1 1 calc R A 1
H3A3 H -0.7934 1.5426 0.8986 0.111 Uiso 1 1 calc R A 1
N1A N -0.94292(19) 1.48481(14) 0.81081(10) 0.0327(4) Uani 1 1 d . A 1
O1A O -0.7119(4) 1.4269(3) 0.7921(2) 0.0283(9) Uiso 0.60 1 d P A 1
O1AB O -0.6937(8) 1.4601(7) 0.8127(4) 0.0203(19) Uiso 0.20 1 d P B 2
O1AA O -0.7217(9) 1.3983(7) 0.7704(4) 0.021(2) Uiso 0.20 1 d P C 3

loop_
_atom_site_aniso_label
_atom_site_aniso_U_11
_atom_site_aniso_U_22
_atom_site_aniso_U_33
_atom_site_aniso_U_23
_atom_site_aniso_U_13
_atom_site_aniso_U_12
O1' 0.0199(7) 0.0243(7) 0.0304(8) 0.0075(6) 0.0041(5) 0.0046(6)
O1 0.0279(7) 0.0309(8) 0.0214(7) 0.0090(6) 0.0022(6) 0.0043(6)
N1 0.0209(8) 0.0220(8) 0.0289(9) 0.0068(7) 0.0043(7) 0.0063(7)
N1' 0.0221(8) 0.0322(9) 0.0216(9) 0.0032(7) 0.0060(7) 0.0033(7)
C8 0.0196(9) 0.0239(10) 0.0282(11) 0.0079(8) 0.0009(8) 0.0028(8)
C7 0.0216(9) 0.0211(10) 0.0295(11) 0.0067(8) 0.0033(8) 0.0031(8)
C9 0.0205(9) 0.0225(9) 0.0206(10) 0.0051(8) 0.0014(7) 0.0063(8)
C20' 0.0176(9) 0.0248(10) 0.0216(10) 0.0041(8) 0.0036(7) 0.0074(8)
C10' 0.0177(9) 0.0242(10) 0.0244(10) 0.0071(8) 0.0053(7) 0.0036(8)
C7' 0.0204(9) 0.0286(10) 0.0211(10) 0.0038(8) 0.0015(8) 0.0050(8)
C4' 0.0175(9) 0.0300(10) 0.0200(10) 0.0015(8) 0.0024(7) 0.0015(8)
C1 0.0180(9) 0.0200(9) 0.0255(10) 0.0045(8) 0.0039(7) 0.0039(7)
C9' 0.0192(9) 0.0234(9) 0.0204(10) 0.0054(8) 0.0055(7) 0.0054(8)
C20 0.0178(9) 0.0254(10) 0.0249(10) 0.0104(8) 0.0041(7) 0.0051(8)
C3 0.0214(9) 0.0240(10) 0.0284(11) 0.0075(8) 0.0008(8) 0.0065(8)
C5 0.0320(11) 0.0264(10) 0.0266(11) 0.0077(8) 0.0084(8) 0.0091(9)
C2' 0.0238(10) 0.0309(11) 0.0222(10) 0.0067(8) 0.0039(8) 0.0043(8)
C6 0.0332(11) 0.0251(10) 0.0298(11) 0.0099(8) 0.0067(9) 0.0122(9)
C10 0.0192(9) 0.0209(9) 0.0258(10) 0.0056(8) 0.0030(7) 0.0081(8)
C8' 0.0197(9) 0.0281(10) 0.0232(10) 0.0067(8) 0.0012(8) 0.0046(8)
C4 0.0174(9) 0.0198(9) 0.0297(11) 0.0036(8) 0.0041(8) 0.0039(7)
C21' 0.0279(10) 0.0323(11) 0.0261(11) 0.0075(9) 0.0030(8) 0.0083(9)
C3' 0.0216(9) 0.0336(11) 0.0231(10) 0.0039(8) 0.0043(8) 0.0094(8)
C14 0.0344(11) 0.0259(11) 0.0396(13) 0.0022(9) 0.0000(10) 0.0009(9)
C1' 0.0177(9) 0.0318(11) 0.0210(10) 0.0015(8) 0.0035(7) 0.0031(8)
C11' 0.0220(9) 0.0308(11) 0.0247(10) 0.0076(8) 0.0040(8) 0.0048(8)
C2 0.0222(9) 0.0242(10) 0.0235(10) 0.0061(8) 0.0022(8) 0.0039(8)
C15 0.0295(10) 0.0268(10) 0.0266(11) 0.0042(8) 0.0015(8) 0.0045(9)
C6' 0.0278(10) 0.0305(11) 0.0247(11) 0.0026(9) 0.0061(8) 0.0089(9)
C11 0.0268(10) 0.0284(10) 0.0257(11) 0.0055(8) 0.0015(8) 0.0051(9)
C5' 0.0291(10) 0.0310(11) 0.0229(10) 0.0067(8) 0.0070(8) 0.0058(9)
C25' 0.0238(10) 0.0296(11) 0.0301(11) 0.0046(9) 0.0063(8) 0.0040(9)
C12 0.0316(11) 0.0347(12) 0.0329(12) 0.0151(10) 0.0097(9) 0.0079(9)
C15' 0.0245(10) 0.0349(11) 0.0292(11) 0.0025(9) 0.0019(8) 0.0094(9)
C13 0.0265(10) 0.0250(11) 0.0481(14) 0.0125(10) 0.0094(9) 0.0041(9)
C21 0.0279(10) 0.0307(11) 0.0345(12) 0.0102(9) 0.0065(9) 0.0103(9)
C25 0.0245(10) 0.0324(11) 0.0286(11) 0.0102(9) 0.0032(8) 0.0033(9)
C23' 0.0298(11) 0.0449(13) 0.0303(12) -0.0063(10) -0.0066(9) 0.0164(10)
C12' 0.0209(10) 0.0418(12) 0.0323(12) 0.0155(10) 0.0000(8) 0.0030(9)
C13' 0.0209(10) 0.0397(12) 0.0457(14) 0.0167(10) 0.0051(9) 0.0117(9)
C22' 0.0387(12) 0.0445(13) 0.0222(11) 0.0059(9) -0.0023(9) 0.0140(11)
C14' 0.0297(11) 0.0395(12) 0.0419(13) 0.0046(10) 0.0082(10) 0.0170(10)
C24' 0.0227(10) 0.0331(12) 0.0457(14) -0.0021(10) 0.0033(9) 0.0034(9)
C24 0.0255(11) 0.0488(14) 0.0396(13) 0.0175(11) -0.0058(9) -0.0027(10)
C22 0.0301(11) 0.0450(13) 0.0485(14) 0.0258(11) 0.0152(10) 0.0201(10)
C23 0.0194(10) 0.0597(16) 0.0546(15) 0.0328(13) 0.0030(10) 0.0075(11)
O1B 0.0251(8) 0.0475(10) 0.0733(12) 0.0286(9) 0.0138(8) 0.0132(7)
N1B 0.0244(9) 0.0448(11) 0.0608(13) 0.0310(10) 0.0159(9) 0.0131(8)
C1B 0.0309(11) 0.0402(12) 0.0424(13) 0.0196(10) 0.0108(10) 0.0152(10)
C2B 0.0262(11) 0.0571(15) 0.0556(16) 0.0219(13) 0.0105(11) 0.0064(11)
C3B 0.0382(14) 0.0615(18) 0.135(3) 0.0631(19) 0.0316(17) 0.0247(13)
C1A 0.0325(12) 0.0614(16) 0.0508(15) 0.0360(13) 0.0186(11) 0.0180(12)
C2A 0.0234(10) 0.0443(13) 0.0399(13) 0.0077(10) 0.0019(9) 0.0056(10)
C3A 0.0668(19) 0.0572(18) 0.081(2) -0.0209(16) -0.0344(17) 0.0272(15)
N1A 0.0243(9) 0.0305(9) 0.0427(11) 0.0071(8) 0.0011(8) 0.0053(8)

loop_
_atom_type_symbol
_atom_type_description
_atom_type_scat_dispersion_real
_atom_type_scat_dispersion_imag
_atom_type_scat_source
C C 0.0033 0.0016 'International Tables Vol C Tables 4.2.6.8 and 6.1.1.4'
H H 0.0000 0.0000 'International Tables Vol C Tables 4.2.6.8 and 6.1.1.4'
N N 0.0061 0.0033 'International Tables Vol C Tables 4.2.6.8 and 6.1.1.4'
O O 0.0106 0.0060 'International Tables Vol C Tables 4.2.6.8 and 6.1.1.4'

loop_
_geom_angle_atom_site_label_1
_geom_angle_atom_site_label_2
_geom_angle_atom_site_label_3
_geom_angle
_geom_angle_site_symmetry_1
_geom_angle_site_symmetry_3
_geom_angle_publ_flag
N1 N1 C1 114.02(19) 2_576 . ?
N1' N1' C1' 113.21(19) 2_476 . ?
C7 C8 C9 173.5(2) . . ?
C8 C7 C4 175.6(2) . . ?
O1 C9 C8 109.50(14) . . ?
O1 C9 C10 107.52(15) . . ?
C8 C9 C10 106.75(14) . . ?
O1 C9 C20 109.69(14) . . ?
C8 C9 C20 112.04(15) . . ?
C10 C9 C20 111.19(14) . . ?
C25' C20' C21' 119.17(18) . . ?
C25' C20' C9' 121.23(17) . . ?
C21' C20' C9' 119.51(17) . . ?
C11' C10' C15' 118.70(16) . . ?
C11' C10' C9' 119.52(16) . . ?
C15' C10' C9' 121.51(17) . . ?
C8' C7' C4' 177.2(2) . . ?
C5' C4' C3' 118.91(16) . . ?
C5' C4' C7' 119.49(17) . . ?
C3' C4' C7' 121.60(16) . . ?
C6 C1 C2 119.89(16) . . ?
C6 C1 N1 124.23(16) . . ?
C2 C1 N1 115.88(16) . . ?
O1' C9' C8' 108.58(14) . . ?
O1' C9' C20' 111.17(14) . . ?
C8' C9' C20' 109.24(15) . . ?
O1' C9' C10' 104.87(14) . . ?
C8' C9' C10' 110.88(15) . . ?
C20' C9' C10' 112.01(14) . . ?
C25 C20 C21 119.22(17) . . ?
C25 C20 C9 122.68(16) . . ?
C21 C20 C9 118.03(17) . . ?
C2 C3 C4 120.03(17) . . ?
C6 C5 C4 120.60(18) . . ?
C3' C2' C1' 119.54(18) . . ?
C5 C6 C1 119.84(17) . . ?
C15 C10 C11 118.96(18) . . ?
C15 C10 C9 121.04(17) . . ?
C11 C10 C9 119.97(17) . . ?
C7' C8' C9' 173.72(19) . . ?
C3 C4 C5 119.29(16) . . ?
C3 C4 C7 121.88(16) . . ?
C5 C4 C7 118.78(17) . . ?
C22' C21' C20' 120.4(2) . . ?
C2' C3' C4' 120.71(17) . . ?
C13 C14 C15 120.5(2) . . ?
C6' C1' C2' 120.20(17) . . ?
C6' C1' N1' 116.20(16) . . ?
C2' C1' N1' 123.59(17) . . ?
C10' C11' C12' 121.13(18) . . ?
C3 C2 C1 120.28(18) . . ?
C10 C15 C14 120.34(19) . . ?
C1' C6' C5' 119.99(17) . . ?
C12 C11 C10 120.18(19) . . ?
C6' C5' C4' 120.46(18) . . ?
C20' C25' C24' 119.87(19) . . ?
C11 C12 C13 120.73(19) . . ?
C10' C15' C14' 119.98(19) . . ?
C14 C13 C12 119.23(19) . . ?
C22 C21 C20 120.2(2) . . ?
C20 C25 C24 120.28(19) . . ?
C24' C23' C22' 119.6(2) . . ?
C11' C12' C13' 120.06(19) . . ?
C14' C13' C12' 119.17(18) . . ?
C23' C22' C21' 120.4(2) . . ?
C13' C14' C15' 120.95(19) . . ?
C23' C24' C25' 120.5(2) . . ?
C23 C24 C25 120.2(2) . . ?
C23 C22 C21 120.2(2) . . ?
C24 C23 C22 119.88(19) . . ?
C1B N1B C3B 120.21(19) . . ?
C1B N1B C2B 122.51(18) . . ?
C3B N1B C2B 117.23(18) . . ?
O1B C1B N1B 125.1(2) . . ?
O1A C1A N1A 125.7(3) . . ?
C1A N1A C2A 121.7(2) . . ?
C1A N1A C3A 122.0(2) . . ?
C2A N1A C3A 116.36(18) . . ?

loop_
_geom_bond_atom_site_label_1
_geom_bond_atom_site_label_2
_geom_bond_distance
_geom_bond_site_symmetry_2
_geom_bond_publ_flag
O1' C9' 1.429(2) . ?
O1 C9 1.426(2) . ?
N1 N1 1.262(3) 2_576 ?
N1 C1 1.424(2) . ?
N1' N1' 1.257(3) 2_476 ?
N1' C1' 1.432(2) . ?
C8 C7 1.198(3) . ?
C8 C9 1.487(3) . ?
C7 C4 1.439(2) . ?
C9 C10 1.534(3) . ?
C9 C20 1.539(2) . ?
C20' C25' 1.388(3) . ?
C20' C21' 1.395(3) . ?
C20' C9' 1.532(3) . ?
C10' C11' 1.385(3) . ?
C10' C15' 1.388(3) . ?
C10' C9' 1.539(2) . ?
C7' C8' 1.194(3) . ?
C7' C4' 1.443(3) . ?
C4' C5' 1.398(3) . ?
C4' C3' 1.398(3) . ?
C1 C6 1.392(3) . ?
C1 C2 1.393(2) . ?
C9' C8' 1.491(2) . ?
C20 C25 1.383(3) . ?
C20 C21 1.395(3) . ?
C3 C2 1.386(2) . ?
C3 C4 1.394(3) . ?
C5 C6 1.380(3) . ?
C5 C4 1.402(3) . ?
C2' C3' 1.384(3) . ?
C2' C1' 1.400(3) . ?
C10 C15 1.385(3) . ?
C10 C11 1.398(3) . ?
C21' C22' 1.382(3) . ?
C14 C13 1.378(3) . ?
C14 C15 1.389(3) . ?
C1' C6' 1.383(3) . ?
C11' C12' 1.386(3) . ?
C6' C5' 1.388(3) . ?
C11 C12 1.377(3) . ?
C25' C24' 1.395(3) . ?
C12 C13 1.388(3) . ?
C15' C14' 1.398(3) . ?
C21 C22 1.387(3) . ?
C25 C24 1.396(3) . ?
C23' C24' 1.379(3) . ?
C23' C22' 1.380(3) . ?
C12' C13' 1.387(3) . ?
C13' C14' 1.373(3) . ?
C24 C23 1.377(3) . ?
C22 C23 1.384(3) . ?
O1B C1B 1.228(3) . ?
N1B C1B 1.324(3) . ?
N1B C3B 1.454(3) . ?
N1B C2B 1.456(3) . ?
C1A O1A 1.230(4) . ?
C1A N1A 1.316(3) . ?
C2A N1A 1.450(3) . ?
C3A N1A 1.455(3) . ?

loop_
_geom_torsion_atom_site_label_1
_geom_torsion_atom_site_label_2
_geom_torsion_atom_site_label_3
_geom_torsion_atom_site_label_4
_geom_torsion
_geom_torsion_site_symmetry_1
_geom_torsion_site_symmetry_2
_geom_torsion_site_symmetry_3
_geom_torsion_site_symmetry_4
_geom_torsion_publ_flag
C9 C8 C7 C4 50(4) . . . . ?
C7 C8 C9 O1 -81.5(17) . . . . ?
C7 C8 C9 C10 34.7(18) . . . . ?
C7 C8 C9 C20 156.6(17) . . . . ?
C8' C7' C4' C5' 7(4) . . . . ?
C8' C7' C4' C3' -173(4) . . . . ?
N1 N1 C1 C6 12.6(3) 2_576 . . . ?
N1 N1 C1 C2 -167.5(2) 2_576 . . . ?
C25' C20' C9' O1' -158.18(15) . . . . ?
C21' C20' C9' O1' 25.4(2) . . . . ?
C25' C20' C9' C8' -38.4(2) . . . . ?
C21' C20' C9' C8' 145.15(16) . . . . ?
C25' C20' C9' C10' 84.9(2) . . . . ?
C21' C20' C9' C10' -91.61(19) . . . . ?
C11' C10' C9' O1' 74.3(2) . . . . ?
C15' C10' C9' O1' -99.7(2) . . . . ?
C11' C10' C9' C8' -42.7(2) . . . . ?
C15' C10' C9' C8' 143.29(18) . . . . ?
C11' C10' C9' C20' -165.06(16) . . . . ?
C15' C10' C9' C20' 21.0(2) . . . . ?
O1 C9 C20 C25 -119.26(19) . . . . ?
C8 C9 C20 C25 2.6(2) . . . . ?
C10 C9 C20 C25 121.94(19) . . . . ?
O1 C9 C20 C21 57.7(2) . . . . ?
C8 C9 C20 C21 179.55(17) . . . . ?
C10 C9 C20 C21 -61.1(2) . . . . ?
C4 C5 C6 C1 0.3(3) . . . . ?
C2 C1 C6 C5 1.9(3) . . . . ?
N1 C1 C6 C5 -178.27(18) . . . . ?
O1 C9 C10 C15 -5.0(2) . . . . ?
C8 C9 C10 C15 -122.38(18) . . . . ?
C20 C9 C10 C15 115.14(18) . . . . ?
O1 C9 C10 C11 173.20(15) . . . . ?
C8 C9 C10 C11 55.8(2) . . . . ?
C20 C9 C10 C11 -66.7(2) . . . . ?
C4' C7' C8' C9' -14(6) . . . . ?
O1' C9' C8' C7' 41.1(19) . . . . ?
C20' C9' C8' C7' -80.2(19) . . . . ?
C10' C9' C8' C7' 155.9(18) . . . . ?
C2 C3 C4 C5 0.3(3) . . . . ?
C2 C3 C4 C7 177.82(18) . . . . ?
C6 C5 C4 C3 -1.4(3) . . . . ?
C6 C5 C4 C7 -179.01(18) . . . . ?
C8 C7 C4 C3 -144(3) . . . . ?
C8 C7 C4 C5 34(3) . . . . ?
C25' C20' C21' C22' -0.7(3) . . . . ?
C9' C20' C21' C22' 175.83(16) . . . . ?
C1' C2' C3' C4' 0.9(3) . . . . ?
C5' C4' C3' C2' -3.4(3) . . . . ?
C7' C4' C3' C2' 176.98(18) . . . . ?
C3' C2' C1' C6' 3.0(3) . . . . ?
C3' C2' C1' N1' -175.94(17) . . . . ?
N1' N1' C1' C6' -162.5(2) 2_476 . . . ?
N1' N1' C1' C2' 16.5(3) 2_476 . . . ?
C15' C10' C11' C12' -0.2(3) . . . . ?
C9' C10' C11' C12' -174.36(17) . . . . ?
C4 C3 C2 C1 1.9(3) . . . . ?
C6 C1 C2 C3 -3.0(3) . . . . ?
N1 C1 C2 C3 177.15(17) . . . . ?
C11 C10 C15 C14 -1.4(3) . . . . ?
C9 C10 C15 C14 176.80(16) . . . . ?
C13 C14 C15 C10 0.2(3) . . . . ?
C2' C1' C6' C5' -4.5(3) . . . . ?
N1' C1' C6' C5' 174.56(18) . . . . ?
C15 C10 C11 C12 1.4(3) . . . . ?
C9 C10 C11 C12 -176.81(16) . . . . ?
C1' C6' C5' C4' 2.0(3) . . . . ?
C3' C4' C5' C6' 1.9(3) . . . . ?
C7' C4' C5' C6' -178.43(18) . . . . ?
C21' C20' C25' C24' 1.0(3) . . . . ?
C9' C20' C25' C24' -175.50(16) . . . . ?
C10 C11 C12 C13 -0.2(3) . . . . ?
C11' C10' C15' C14' -0.5(3) . . . . ?
C9' C10' C15' C14' 173.48(18) . . . . ?
C15 C14 C13 C12 1.1(3) . . . . ?
C11 C12 C13 C14 -1.1(3) . . . . ?
C25 C20 C21 C22 0.9(3) . . . . ?
C9 C20 C21 C22 -176.23(18) . . . . ?
C21 C20 C25 C24 -0.6(3) . . . . ?
C9 C20 C25 C24 176.35(18) . . . . ?
C10' C11' C12' C13' 0.9(3) . . . . ?
C11' C12' C13' C14' -0.8(3) . . . . ?
C24' C23' C22' C21' 1.1(3) . . . . ?
C20' C21' C22' C23' -0.3(3) . . . . ?
C12' C13' C14' C15' 0.1(3) . . . . ?
C10' C15' C14' C13' 0.6(3) . . . . ?
C22' C23' C24' C25' -0.8(3) . . . . ?
C20' C25' C24' C23' -0.2(3) . . . . ?
C20 C25 C24 C23 -0.1(3) . . . . ?
C20 C21 C22 C23 -0.4(3) . . . . ?
C25 C24 C23 C22 0.6(3) . . . . ?
C21 C22 C23 C24 -0.3(3) . . . . ?
C3B N1B C1B O1B 0.6(4) . . . . ?
C2B N1B C1B O1B -176.6(2) . . . . ?
O1A C1A N1A C2A 179.7(3) . . . . ?
O1A C1A N1A C3A 1.1(4) . . . . ?

loop_
_cod_changelog_entry_id
_cod_changelog_entry_author
_cod_changelog_entry_date
_cod_changelog_entry_text
1 'Vaitkus, Antanas' 2022-05-06T21:20:00+03:00 'Updated bibliographic information.'
2 'Vaitkus, Antanas' 2022-05-07T03:00:00+03:00
;
 Replaced the '&#x00A5;' sequences with backslash symbols ('\')
 in multiple data values.
;
